data_7047459
loop_
_publ_author_name
'Mu\~noz-Osses, Michelle'
'Siegmund, Daniel'
'G\'omez, Alejandra'
'Godoy, Fernando'
'Fierro, Ang\'elica'
'Llanos, Leonel'
'Aravena, Daniel'
'Metzler-Nolte, Nils'

_publ_section_title
;
 Influence of the substituent on the phosphine ligand in novel rhenium(i)
 aldehydes. Synthesis, computational studies and first insights into the
 antiproliferative activity.
;
_journal_issue 39
_journal_name_full 'Dalton transactions (Cambridge, England : 2003)'
_journal_page_first 13861
_journal_page_last 13869
_journal_paper_doi 10.1039/c8dt03160f
_journal_volume 47
_journal_year 2018
_chemical_formula_sum 'C26 H20 O3 P Re'
_chemical_formula_weight 597.59
_space_group_crystal_system orthorhombic
_space_group_IT_number 61
_space_group_name_Hall '-P 2ac 2ab'
_space_group_name_H-M_alt 'P b c a'
_symmetry_space_group_name_Hall '-P 2ac 2ab'
_symmetry_space_group_name_H-M 'P b c a'
_atom_sites_solution_hydrogens geom
_audit_creation_method SHELXL-2017/1
_audit_update_record
;
2017-12-21 deposited with the CCDC.
2018-09-07 downloaded from the CCDC.
;
_cell_angle_alpha 90
_cell_angle_beta 90
_cell_angle_gamma 90
_cell_formula_units_Z 8
_cell_length_a 15.4865(6)
_cell_length_b 15.5796(6)
_cell_length_c 18.0757(9)
_cell_measurement_reflns_used 11696
_cell_measurement_temperature 173(2)
_cell_measurement_theta_max 34.5430
_cell_measurement_theta_min 2.9410
_cell_volume 4361.2(3)
_computing_cell_refinement
;
CrysAlisPro, Agilent Technologies,
Version 1.171.36.24 (release 03-12-2012 CrysAlis171 .NET)
(compiled Dec  3 2012,18:21:49)
;
_computing_data_collection
;
CrysAlisPro, Agilent Technologies,
Version 1.171.36.24 (release 03-12-2012 CrysAlis171 .NET)
(compiled Dec  3 2012,18:21:49)
;
_computing_data_reduction
;
CrysAlisPro, Agilent Technologies,
Version 1.171.36.24 (release 03-12-2012 CrysAlis171 .NET)
(compiled Dec  3 2012,18:21:49)
;
_computing_molecular_graphics 'ORTEP-III (Farrugia 2012)'
_computing_publication_material 'CIFTAB (Sheldrick)'
_computing_structure_refinement 'SHELXL-2017/1 (Sheldrick, 2017)'
_computing_structure_solution 'SHELXT (Sheldrick 2015)'
_diffrn_ambient_temperature 173(2)
_diffrn_measured_fraction_theta_full 0.998
_diffrn_measured_fraction_theta_max 0.998
_diffrn_measurement_device_type 'Xcalibur, Sapphire2, large Be window'
_diffrn_radiation_type MoK\a
_diffrn_radiation_wavelength 0.71073
_diffrn_reflns_av_R_equivalents 0.0546
_diffrn_reflns_av_unetI/netI 0.0321
_diffrn_reflns_Laue_measured_fraction_full 0.998
_diffrn_reflns_Laue_measured_fraction_max 0.998
_diffrn_reflns_limit_h_max 18
_diffrn_reflns_limit_h_min -14
_diffrn_reflns_limit_k_max 18
_diffrn_reflns_limit_k_min -18
_diffrn_reflns_limit_l_max 20
_diffrn_reflns_limit_l_min -21
_diffrn_reflns_number 34093
_diffrn_reflns_point_group_measured_fraction_full 0.998
_diffrn_reflns_point_group_measured_fraction_max 0.998
_diffrn_reflns_theta_full 25.000
_diffrn_reflns_theta_max 25.000
_diffrn_reflns_theta_min 2.919
_exptl_absorpt_coefficient_mu 5.672
_exptl_absorpt_correction_T_max 1.00000
_exptl_absorpt_correction_T_min 0.43076
_exptl_absorpt_correction_type multi-scan
_exptl_absorpt_process_details
;
CrysAlisPro, Agilent Technologies,
Version 1.171.36.24 (release 03-12-2012 CrysAlis171 .NET)
(compiled Dec  3 2012,18:21:49)
Empirical absorption correction using spherical harmonics,
 implemented in SCALE3 ABSPACK scaling algorithm.
;
_exptl_crystal_colour colorless
_exptl_crystal_density_diffrn 1.820
_exptl_crystal_description plate
_exptl_crystal_F_000 2320
_exptl_crystal_recrystallization_method 'Re-crystallisation from solvent'
_exptl_crystal_size_max 0.200
_exptl_crystal_size_mid 0.150
_exptl_crystal_size_min 0.100
_refine_diff_density_max 2.224
_refine_diff_density_min -0.895
_refine_diff_density_rms 0.129
_refine_ls_extinction_method none
_refine_ls_goodness_of_fit_ref 1.170
_refine_ls_hydrogen_treatment constr
_refine_ls_matrix_type full
_refine_ls_number_parameters 280
_refine_ls_number_reflns 3844
_refine_ls_number_restraints 0
_refine_ls_restrained_S_all 1.170
_refine_ls_R_factor_all 0.0380
_refine_ls_R_factor_gt 0.0286
_refine_ls_shift/su_max 0.002
_refine_ls_shift/su_mean 0.000
_refine_ls_structure_factor_coef Fsqd
_refine_ls_weighting_details 'w=1/[\s^2^(Fo^2^)+(0.0246P)^2^+9.2045P] where P=(Fo^2^+2Fc^2^)/3'
_refine_ls_weighting_scheme calc
_refine_ls_wR_factor_gt 0.0660
_refine_ls_wR_factor_ref 0.0739
_reflns_Friedel_coverage 0.000
_reflns_number_gt 3168
_reflns_number_total 3844
_reflns_threshold_expression 'I > 2\s(I)'
_cod_data_source_file c8dt03160f2.cif
_cod_data_source_block 2b
_cod_depositor_comments 'Adding full bibliography for 7047457--7047459.cif.'
_cod_database_code 7047459
_shelx_shelxl_version_number 2017/1
_shelx_space_group_comment
;
The symmetry employed for this shelxl refinement is uniquely defined
by the following loop, which should always be used as a source of
symmetry information in preference to the above space-group names.
They are only intended as comments.
;
_shelx_estimated_absorpt_t_min 0.397
_shelx_estimated_absorpt_t_max 0.601

loop_
_space_group_symop_operation_xyz
'x, y, z'
'-x+1/2, -y, z+1/2'
'-x, y+1/2, -z+1/2'
'x+1/2, -y+1/2, -z'
'-x, -y, -z'
'x-1/2, y, -z-1/2'
'x, -y-1/2, z-1/2'
'-x-1/2, y-1/2, z'

loop_
_atom_site_label
_atom_site_type_symbol
_atom_site_fract_x
_atom_site_fract_y
_atom_site_fract_z
_atom_site_U_iso_or_equiv
_atom_site_adp_type
_atom_site_occupancy
_atom_site_site_symmetry_order
_atom_site_calc_flag
_atom_site_refinement_flags_posn
_atom_site_refinement_flags_adp
Re1 Re 0.51970(2) 0.57151(2) 0.77595(2) 0.02058(9) Uani 1 1 d . .
P1 P 0.55555(8) 0.65620(8) 0.67223(7) 0.0204(3) Uani 1 1 d . .
O1 O 0.7109(3) 0.5479(3) 0.8124(2) 0.0376(10) Uani 1 1 d . .
C1 C 0.6389(4) 0.5565(3) 0.7963(3) 0.0250(12) Uani 1 1 d . .
O2 O 0.5202(2) 0.4073(2) 0.6828(2) 0.0367(10) Uani 1 1 d . .
C2 C 0.5206(3) 0.4710(4) 0.7155(3) 0.0229(12) Uani 1 1 d . .
C3 C 0.4570(4) 0.5421(4) 0.8886(3) 0.0347(14) Uani 1 1 d . .
H3A H 0.475258 0.496353 0.924111 0.042 Uiso 1 1 calc R U
O3 O 0.5962(3) 0.6220(4) 0.9801(3) 0.0764(17) Uani 1 1 d . .
C4 C 0.3929(4) 0.5344(4) 0.8337(4) 0.0472(17) Uani 1 1 d . .
H4A H 0.358191 0.481671 0.823289 0.057 Uiso 1 1 calc R U
C5 C 0.3796(4) 0.6170(5) 0.8003(4) 0.0461(17) Uani 1 1 d . .
H5A H 0.334643 0.631499 0.762581 0.055 Uiso 1 1 calc R U
C6 C 0.4374(4) 0.6755(4) 0.8341(3) 0.0382(14) Uani 1 1 d . .
H6A H 0.440270 0.738730 0.825089 0.046 Uiso 1 1 calc R U
C7 C 0.4847(4) 0.6289(4) 0.8890(3) 0.0361(14) Uani 1 1 d . .
C8 C 0.5560(5) 0.6630(5) 0.9366(4) 0.0516(18) Uani 1 1 d . .
H8A H 0.570227 0.722043 0.931648 0.062 Uiso 1 1 calc R U
C9 C 0.4649(3) 0.8020(3) 0.6163(3) 0.0285(12) Uani 1 1 d . .
H9A H 0.513340 0.835579 0.630435 0.034 Uiso 1 1 calc R U
C10 C 0.4639(3) 0.7144(3) 0.6312(3) 0.0244(11) Uani 1 1 d . .
C11 C 0.3916(3) 0.6667(3) 0.6108(3) 0.0340(14) Uani 1 1 d . .
H11A H 0.389066 0.607245 0.622256 0.041 Uiso 1 1 calc R U
C12 C 0.3231(4) 0.7054(4) 0.5736(4) 0.0390(15) Uani 1 1 d . .
H12A H 0.274602 0.672121 0.558977 0.047 Uiso 1 1 calc R U
C13 C 0.3256(4) 0.7918(4) 0.5582(3) 0.0390(14) Uani 1 1 d . .
H13A H 0.279493 0.817977 0.531919 0.047 Uiso 1 1 calc R U
C14 C 0.3953(4) 0.8405(4) 0.5809(4) 0.0407(15) Uani 1 1 d . .
H14A H 0.395652 0.900641 0.572329 0.049 Uiso 1 1 calc R U
C15 C 0.6020(3) 0.6007(3) 0.5920(3) 0.0220(11) Uani 1 1 d . .
C16 C 0.5701(4) 0.6068(3) 0.5208(3) 0.0319(13) Uani 1 1 d . .
H16A H 0.518399 0.637974 0.511983 0.038 Uiso 1 1 calc R U
C17 C 0.6124(4) 0.5681(4) 0.4620(3) 0.0385(15) Uani 1 1 d . .
H17A H 0.589027 0.572611 0.413529 0.046 Uiso 1 1 calc R U
C18 C 0.6881(4) 0.5230(4) 0.4731(3) 0.0328(13) Uani 1 1 d . .
H18A H 0.717523 0.497610 0.432516 0.039 Uiso 1 1 calc R U
C19 C 0.7206(4) 0.5154(3) 0.5441(3) 0.0318(13) Uani 1 1 d . .
H19A H 0.772162 0.483723 0.552373 0.038 Uiso 1 1 calc R U
C20 C 0.6788(3) 0.5534(3) 0.6028(3) 0.0286(12) Uani 1 1 d . .
H20A H 0.701947 0.547711 0.651243 0.034 Uiso 1 1 calc R U
C21 C 0.6377(3) 0.7396(3) 0.6878(3) 0.0225(11) Uani 1 1 d . .
C22 C 0.6936(3) 0.7659(3) 0.6321(3) 0.0307(12) Uani 1 1 d . .
H22A H 0.686562 0.744275 0.583328 0.037 Uiso 1 1 calc R U
C23 C 0.7598(3) 0.8235(3) 0.6472(4) 0.0371(15) Uani 1 1 d . .
H23A H 0.799145 0.839325 0.609266 0.045 Uiso 1 1 calc R U
C24 C 0.7683(4) 0.8577(4) 0.7171(4) 0.0372(15) Uani 1 1 d . .
H24A H 0.813403 0.897266 0.727411 0.045 Uiso 1 1 calc R U
C25 C 0.7113(4) 0.8344(4) 0.7721(3) 0.0394(15) Uani 1 1 d . .
H25A H 0.715960 0.859336 0.819930 0.047 Uiso 1 1 calc R U
C26 C 0.6475(4) 0.7751(4) 0.7578(3) 0.0349(14) Uani 1 1 d . .
H26A H 0.609504 0.758126 0.796400 0.042 Uiso 1 1 calc R U

loop_
_atom_site_aniso_label
_atom_site_aniso_U_11
_atom_site_aniso_U_22
_atom_site_aniso_U_33
_atom_site_aniso_U_23
_atom_site_aniso_U_13
_atom_site_aniso_U_12
Re1 0.01755(14) 0.02000(13) 0.02418(14) 0.00180(8) 0.00056(8) -0.00006(8)
P1 0.0178(7) 0.0187(6) 0.0247(7) 0.0009(5) -0.0024(5) -0.0009(5)
O1 0.029(2) 0.049(2) 0.035(2) -0.002(2) -0.0079(18) 0.0059(19)
C1 0.026(3) 0.026(3) 0.023(3) 0.003(2) -0.004(2) 0.002(2)
O2 0.040(3) 0.025(2) 0.045(3) -0.008(2) -0.0120(19) 0.0021(17)
C2 0.024(3) 0.030(3) 0.015(3) 0.007(2) -0.003(2) -0.001(2)
C3 0.045(4) 0.038(3) 0.021(3) 0.006(3) 0.015(3) 0.001(3)
O3 0.062(4) 0.133(5) 0.034(3) -0.009(3) -0.005(3) -0.008(3)
C4 0.041(4) 0.045(4) 0.056(4) -0.008(3) 0.020(3) -0.011(3)
C5 0.021(3) 0.070(5) 0.047(4) 0.006(4) 0.010(3) 0.016(3)
C6 0.034(3) 0.037(3) 0.044(4) -0.002(3) 0.012(3) 0.008(3)
C7 0.035(3) 0.040(3) 0.033(3) -0.004(3) 0.014(3) 0.001(3)
C8 0.051(4) 0.071(5) 0.033(4) -0.016(4) 0.015(3) -0.012(4)
C9 0.024(3) 0.028(3) 0.034(3) 0.004(3) -0.002(2) 0.000(2)
C10 0.023(3) 0.024(3) 0.026(3) -0.001(2) -0.004(2) 0.002(2)
C11 0.033(3) 0.022(3) 0.047(4) 0.001(3) -0.011(3) 0.002(2)
C12 0.027(3) 0.035(3) 0.055(4) -0.001(3) -0.016(3) 0.001(2)
C13 0.036(3) 0.037(3) 0.044(4) 0.003(3) -0.010(3) 0.012(3)
C14 0.036(3) 0.026(3) 0.060(4) 0.007(3) -0.007(3) 0.007(3)
C15 0.024(3) 0.018(2) 0.023(3) -0.003(2) 0.003(2) -0.008(2)
C16 0.036(3) 0.030(3) 0.030(3) -0.003(2) -0.005(3) 0.003(2)
C17 0.044(4) 0.045(4) 0.026(3) -0.006(3) -0.010(3) -0.003(3)
C18 0.039(4) 0.033(3) 0.026(3) -0.006(3) 0.005(3) -0.007(3)
C19 0.027(3) 0.032(3) 0.036(3) -0.001(3) 0.006(2) 0.002(2)
C20 0.031(3) 0.031(3) 0.024(3) 0.001(2) -0.001(2) 0.002(2)
C21 0.019(3) 0.022(3) 0.027(3) 0.004(2) -0.006(2) 0.003(2)
C22 0.030(3) 0.030(3) 0.033(3) 0.000(3) 0.003(2) -0.005(2)
C23 0.030(3) 0.025(3) 0.057(4) 0.003(3) 0.013(3) 0.000(2)
C24 0.024(3) 0.021(3) 0.067(4) -0.005(3) -0.008(3) -0.006(2)
C25 0.048(4) 0.036(3) 0.034(3) -0.006(3) -0.005(3) -0.013(3)
C26 0.042(4) 0.034(3) 0.029(3) 0.001(3) 0.002(3) -0.010(3)

loop_
_atom_type_symbol
_atom_type_description
_atom_type_scat_dispersion_real
_atom_type_scat_dispersion_imag
_atom_type_scat_source
C C 0.0033 0.0016 'International Tables Vol C Tables 4.2.6.8 and 6.1.1.4'
H H 0.0000 0.0000 'International Tables Vol C Tables 4.2.6.8 and 6.1.1.4'
O O 0.0106 0.0060 'International Tables Vol C Tables 4.2.6.8 and 6.1.1.4'
P P 0.1023 0.0942 'International Tables Vol C Tables 4.2.6.8 and 6.1.1.4'
Re Re -1.0185 7.2310 'International Tables Vol C Tables 4.2.6.8 and 6.1.1.4'

loop_
_geom_angle_atom_site_label_1
_geom_angle_atom_site_label_2
_geom_angle_atom_site_label_3
_geom_angle
C1 Re1 C2 90.2(2)
C1 Re1 C7 96.1(2)
C2 Re1 C7 146.1(2)
C1 Re1 C4 135.5(2)
C2 Re1 C4 93.4(2)
C7 Re1 C4 59.4(2)
C1 Re1 C3 102.4(2)
C2 Re1 C3 110.2(2)
C7 Re1 C3 35.9(2)
C4 Re1 C3 35.7(2)
C1 Re1 C6 122.3(2)
C2 Re1 C6 146.9(2)
C7 Re1 C6 36.2(2)
C4 Re1 C6 59.9(2)
C3 Re1 C6 60.3(2)
C1 Re1 C5 155.4(2)
C2 Re1 C5 111.4(2)
C7 Re1 C5 59.5(2)
C4 Re1 C5 36.2(2)
C3 Re1 C5 60.0(2)
C6 Re1 C5 35.6(2)
C1 Re1 P1 89.66(16)
C2 Re1 P1 90.12(15)
C7 Re1 P1 123.06(16)
C4 Re1 P1 134.64(19)
C3 Re1 P1 156.02(15)
C6 Re1 P1 95.70(16)
C5 Re1 P1 101.52(17)
C15 P1 C21 100.5(2)
C15 P1 C10 102.5(2)
C21 P1 C10 104.3(2)
C15 P1 Re1 117.19(16)
C21 P1 Re1 115.87(17)
C10 P1 Re1 114.46(17)
O1 C1 Re1 176.6(5)
O2 C2 Re1 175.8(5)
C4 C3 C7 107.3(5)
C4 C3 Re1 72.0(3)
C7 C3 Re1 71.8(3)
C4 C3 H3A 126.2
C7 C3 H3A 126.2
Re1 C3 H3A 126.2
C3 C4 C5 108.8(6)
C3 C4 Re1 72.3(3)
C5 C4 Re1 73.0(3)
C3 C4 H4A 125.5
C5 C4 H4A 125.5
Re1 C4 H4A 125.5
C6 C5 C4 107.7(6)
C6 C5 Re1 71.8(3)
C4 C5 Re1 70.9(3)
C6 C5 H5A 126.1
C4 C5 H5A 126.1
Re1 C5 H5A 126.1
C5 C6 C7 107.2(5)
C5 C6 Re1 72.7(3)
C7 C6 Re1 71.2(3)
C5 C6 H6A 126.2
C7 C6 H6A 126.2
Re1 C6 H6A 126.2
C3 C7 C6 109.0(5)
C3 C7 C8 124.3(6)
C6 C7 C8 126.5(6)
C3 C7 Re1 72.3(3)
C6 C7 Re1 72.6(3)
C8 C7 Re1 118.4(4)
O3 C8 C7 125.1(7)
O3 C8 H8A 117.4
C7 C8 H8A 117.4
C14 C9 C10 120.3(5)
C14 C9 H9A 119.9
C10 C9 H9A 119.9
C9 C10 C11 118.8(5)
C9 C10 P1 123.6(4)
C11 C10 P1 117.6(4)
C12 C11 C10 120.6(5)
C12 C11 H11A 119.7
C10 C11 H11A 119.7
C13 C12 C11 120.0(5)
C13 C12 H12A 120.0
C11 C12 H12A 120.0
C12 C13 C14 120.0(5)
C12 C13 H13A 120.0
C14 C13 H13A 120.0
C13 C14 C9 120.4(5)
C13 C14 H14A 119.8
C9 C14 H14A 119.8
C16 C15 C20 117.8(5)
C16 C15 P1 124.3(4)
C20 C15 P1 117.8(4)
C15 C16 C17 121.0(5)
C15 C16 H16A 119.5
C17 C16 H16A 119.5
C18 C17 C16 120.7(5)
C18 C17 H17A 119.7
C16 C17 H17A 119.7
C17 C18 C19 119.2(5)
C17 C18 H18A 120.4
C19 C18 H18A 120.4
C20 C19 C18 120.5(5)
C20 C19 H19A 119.8
C18 C19 H19A 119.8
C19 C20 C15 120.9(5)
C19 C20 H20A 119.6
C15 C20 H20A 119.6
C22 C21 C26 118.3(5)
C22 C21 P1 121.9(4)
C26 C21 P1 119.7(4)
C21 C22 C23 120.5(5)
C21 C22 H22A 119.7
C23 C22 H22A 119.7
C24 C23 C22 120.0(6)
C24 C23 H23A 120.0
C22 C23 H23A 120.0
C25 C24 C23 119.9(5)
C25 C24 H24A 120.0
C23 C24 H24A 120.0
C24 C25 C26 120.0(6)
C24 C25 H25A 120.0
C26 C25 H25A 120.0
C25 C26 C21 121.1(5)
C25 C26 H26A 119.5
C21 C26 H26A 119.5

loop_
_geom_bond_atom_site_label_1
_geom_bond_atom_site_label_2
_geom_bond_distance
Re1 C1 1.896(6)
Re1 C2 1.910(6)
Re1 C7 2.296(6)
Re1 C4 2.298(6)
Re1 C3 2.302(5)
Re1 C6 2.314(6)
Re1 C5 2.325(6)
Re1 P1 2.3588(13)
P1 C15 1.836(5)
P1 C21 1.840(5)
P1 C10 1.841(5)
O1 C1 1.160(6)
O2 C2 1.155(7)
C3 C4 1.409(9)
C3 C7 1.418(8)
C3 H3A 1.0000
O3 C8 1.188(9)
C4 C5 1.435(10)
C4 H4A 1.0000
C5 C6 1.417(9)
C5 H5A 1.0000
C6 C7 1.430(9)
C6 H6A 1.0000
C7 C8 1.498(9)
C8 H8A 0.9500
C9 C14 1.389(7)
C9 C10 1.390(7)
C9 H9A 0.9500
C10 C11 1.394(7)
C11 C12 1.393(7)
C11 H11A 0.9500
C12 C13 1.375(8)
C12 H12A 0.9500
C13 C14 1.382(8)
C13 H13A 0.9500
C14 H14A 0.9500
C15 C16 1.382(7)
C15 C20 1.413(7)
C16 C17 1.386(8)
C16 H16A 0.9500
C17 C18 1.382(8)
C17 H17A 0.9500
C18 C19 1.383(8)
C18 H18A 0.9500
C19 C20 1.377(7)
C19 H19A 0.9500
C20 H20A 0.9500
C21 C22 1.389(7)
C21 C26 1.390(8)
C22 C23 1.389(7)
C22 H22A 0.9500
C23 C24 1.379(9)
C23 H23A 0.9500
C24 C25 1.378(9)
C24 H24A 0.9500
C25 C26 1.378(8)
C25 H25A 0.9500
C26 H26A 0.9500
